data_7719843
loop_
_publ_author_name
'El Beyrouti, Nour'
'Hamon, Nad&#xe8;ge'
'Caussin, Louis'
'Fr&#xe9;roux, Yoann'
'Dallon, Marie'
'Roisnel, Thierry'
'Le Guennic, Boris'
'Rigaut, St&#xe9;phane'
'Tripier, Rapha&#xeb;l'
'Norel, Lucie'

_publ_section_title
;
 Photochromic macrocyclic complexes of yttrium(III) undergoing merocyanine
 to spiropyran isomerization as models for single-molecule magnet switch
 candidates.
;
_journal_issue 46
_journal_name_full 'Dalton transactions (Cambridge, England : 2003)'
_journal_page_first 17196
_journal_page_last 17203
_journal_paper_doi 10.1039/d5dt02008e
_journal_volume 54
_journal_year 2025
_chemical_compound_source 'synthesis as described'
_chemical_formula_moiety 'C34 H40 N7 O11 Y'
_chemical_formula_sum 'C34 H40 N7 O11 Y'
_chemical_formula_weight 811.64
_space_group_crystal_system triclinic
_space_group_IT_number 2
_space_group_name_Hall '-P 1'
_space_group_name_H-M_alt 'P -1'
_atom_sites_solution_hydrogens geom
_atom_sites_solution_primary dual
_atom_sites_solution_secondary difmap
_audit_update_record
;
2024-04-08 deposited with the CCDC.	2025-10-16 downloaded from the CCDC.
;
_cell_angle_alpha 84.413(4)
_cell_angle_beta 76.829(4)
_cell_angle_gamma 76.662(4)
_cell_formula_units_Z 2
_cell_length_a 9.4468(10)
_cell_length_b 15.103(2)
_cell_length_c 16.446(2)
_cell_measurement_reflns_used 9053
_cell_measurement_temperature 150(2)
_cell_measurement_theta_max 27.5117
_cell_measurement_theta_min 2.5467
_cell_measurement_wavelength 0.710730
_cell_volume 2220.6(5)
_computing_cell_refinement 'Bruker APEX2 (Bruker, 2014)'
_computing_data_collection 'Bruker APEX2 (Bruker, 2014)'
_computing_data_reduction 'Bruker APEX2 (Bruker, 2014)'
_computing_molecular_graphics
;
   'PLATON, A.L.Spek, Acta Cryst. 2009, D65, 148-155'
;
_computing_publication_material 'CRYSCALC (T. Roisnel, local program, ver. 2021)'
_computing_structure_refinement 'SHELXL-2018_3 (Sheldrick, 2018)'
_computing_structure_solution 'SHELXT 2018_2 (Sheldrick, 2018)'
_diffrn_ambient_temperature 150(2)
_diffrn_detector CMOS-PHOTON70
_diffrn_detector_area_resol_mean 8.33
_diffrn_measured_fraction_theta_full 0.996
_diffrn_measured_fraction_theta_max 0.989
_diffrn_measurement_device_type 'D8 VENTURE Bruker AXS'
_diffrn_measurement_method 'rotation images'
_diffrn_orient_matrix_UB_11 0.0049933
_diffrn_orient_matrix_UB_12 0.0373066
_diffrn_orient_matrix_UB_13 0.0458699
_diffrn_orient_matrix_UB_21 0.0447870
_diffrn_orient_matrix_UB_22 -0.0565650
_diffrn_orient_matrix_UB_23 0.0300870
_diffrn_orient_matrix_UB_31 0.1017943
_diffrn_orient_matrix_UB_32 0.0070272
_diffrn_orient_matrix_UB_33 -0.0299897
_diffrn_radiation_monochromator 'multilayer monochromator'
_diffrn_radiation_probe x-ray
_diffrn_radiation_source 'Incoatec microfocus sealed tube'
_diffrn_radiation_type MoK\a
_diffrn_radiation_wavelength 0.71073
_diffrn_reflns_av_R_equivalents 0.0362
_diffrn_reflns_av_unetI/netI 0.0311
_diffrn_reflns_limit_h_max 12
_diffrn_reflns_limit_h_min -12
_diffrn_reflns_limit_k_max 19
_diffrn_reflns_limit_k_min -19
_diffrn_reflns_limit_l_max 21
_diffrn_reflns_limit_l_min -21
_diffrn_reflns_number 45382
_diffrn_reflns_theta_full 25.242
_diffrn_reflns_theta_max 27.520
_diffrn_reflns_theta_min 2.353
_diffrn_source_current 1.00
_diffrn_source_power 1500.0
_diffrn_source_voltage 50.00
_exptl_absorpt_coefficient_mu 1.370
_exptl_absorpt_correction_T_max 0.921
_exptl_absorpt_correction_T_min 0.759
_exptl_absorpt_correction_type multi-scan
_exptl_absorpt_process_details
;
  [Sheldrick, G.M. (2014). SADABS Bruker AXS Inc., Madison, Wisconsin, USA]
;
_exptl_crystal_colour orange
_exptl_crystal_density_diffrn 1.214
_exptl_crystal_description plate
_exptl_crystal_F_000 840
_exptl_crystal_size_max 0.330
_exptl_crystal_size_mid 0.250
_exptl_crystal_size_min 0.060
_refine_diff_density_max 2.454
_refine_diff_density_min -0.855
_refine_diff_density_rms 0.083
_refine_ls_extinction_method none
_refine_ls_goodness_of_fit_ref 1.025
_refine_ls_hydrogen_treatment constr
_refine_ls_matrix_type full
_refine_ls_number_parameters 481
_refine_ls_number_reflns 10132
_refine_ls_number_restraints 0
_refine_ls_restrained_S_all 1.025
_refine_ls_R_factor_all 0.0595
_refine_ls_R_factor_gt 0.0477
_refine_ls_shift/su_max 0.001
_refine_ls_shift/su_mean 0.000
_refine_ls_structure_factor_coef Fsqd
_refine_ls_weighting_details 'w=1/[\s^2^(Fo^2^)+(0.0565P)^2^+4.6209P] where P=(Fo^2^+2Fc^2^)/3'
_refine_ls_weighting_scheme calc
_refine_ls_wR_factor_gt 0.1190
_refine_ls_wR_factor_ref 0.1277
_reflns_number_gt 8709
_reflns_number_total 10132
_reflns_threshold_expression >2sigma(I)
_cod_data_source_file d5dt02008e2.cif
_cod_data_source_block NB150_2
_cod_depositor_comments 'Adding full bibliography for 7719841--7719843.cif.'
_cod_database_code 7719843

loop_
_space_group_symop_operation_xyz
'x, y, z'
'-x, -y, -z'

loop_
_atom_site_label
_atom_site_type_symbol
_atom_site_fract_x
_atom_site_fract_y
_atom_site_fract_z
_atom_site_U_iso_or_equiv
_atom_site_adp_type
_atom_site_occupancy
_atom_site_site_symmetry_order
_atom_site_calc_flag
_atom_site_refinement_flags_posn
_atom_site_refinement_flags_adp
_atom_site_refinement_flags_occupancy
_atom_site_disorder_assembly
_atom_site_disorder_group
Y1 Y 0.03359(3) 0.22232(2) 0.83816(2) 0.01911(8) Uani 1 1 d . . . . .
O1 O 0.2757(2) 0.23932(14) 0.81144(12) 0.0246(4) Uani 1 1 d . . . . .
O2 O 0.4344(2) 0.31986(16) 0.73720(15) 0.0344(5) Uani 1 1 d . . . . .
O3 O 0.1610(2) 0.09359(15) 0.89974(14) 0.0331(5) Uani 1 1 d . . . . .
O4 O 0.3649(3) 0.05416(19) 0.9534(2) 0.0637(9) Uani 1 1 d . . . . .
O5 O -0.0629(2) 0.10997(14) 0.80099(13) 0.0285(4) Uani 1 1 d . . . . .
O6 O -0.1874(3) -0.00138(17) 0.83441(17) 0.0429(6) Uani 1 1 d . . . . .
O7 O 0.0863(2) 0.24532(13) 0.69843(11) 0.0214(4) Uani 1 1 d . . . . .
O8 O -0.2608(3) 0.50221(16) 0.46049(15) 0.0369(5) Uani 1 1 d . . . . .
O9 O -0.0513(3) 0.46163(19) 0.37280(14) 0.0444(6) Uani 1 1 d . . . . .
O10 O 1.2150(3) 0.1535(2) 0.3801(2) 0.0632(9) Uani 1 1 d . . . . .
O11 O 1.2992(3) 0.05636(18) 0.4724(2) 0.0502(7) Uani 1 1 d . . . . .
N1 N -0.1864(2) 0.34445(16) 0.80517(14) 0.0198(4) Uani 1 1 d . . . . .
N2 N 0.0616(3) 0.38397(16) 0.85872(14) 0.0226(5) Uani 1 1 d . . . . .
N3 N 0.0457(3) 0.24065(19) 0.99048(16) 0.0299(5) Uani 1 1 d . . . . .
N4 N -0.2071(3) 0.19876(17) 0.93876(15) 0.0268(5) Uani 1 1 d . . . . .
N5 N -0.1315(3) 0.45795(17) 0.44292(16) 0.0289(5) Uani 1 1 d . . . . .
N6 N 0.6112(3) 0.13437(16) 0.61740(15) 0.0247(5) Uani 1 1 d . . . . .
N7 N 1.1972(3) 0.1078(2) 0.4455(2) 0.0392(7) Uani 1 1 d . . . . .
C1 C -0.1544(3) 0.43726(19) 0.79235(18) 0.0234(5) Uani 1 1 d . . . . .
H1A H -0.249020 0.483067 0.795871 0.028 Uiso 1 1 calc R U . . .
H1B H -0.092241 0.443750 0.735767 0.028 Uiso 1 1 calc R U . . .
C2 C -0.0741(3) 0.4554(2) 0.85695(19) 0.0251(6) Uani 1 1 d . . . . .
H2A H -0.046842 0.515392 0.843679 0.030 Uiso 1 1 calc R U . . .
H2B H -0.141493 0.457294 0.912815 0.030 Uiso 1 1 calc R U . . .
C3 C 0.1109(3) 0.3872(2) 0.93784(18) 0.0291(6) Uani 1 1 d . . . . .
H3A H 0.095430 0.451539 0.951746 0.035 Uiso 1 1 calc R U . . .
H3B H 0.218634 0.359875 0.929862 0.035 Uiso 1 1 calc R U . . .
C4 C 0.0267(4) 0.3368(2) 1.00960(19) 0.0338(7) Uani 1 1 d . . . . .
H4A H 0.063736 0.339511 1.060789 0.041 Uiso 1 1 calc R U . . .
H4B H -0.080338 0.366445 1.020227 0.041 Uiso 1 1 calc R U . . .
C5 C -0.0681(4) 0.1986(3) 1.04910(19) 0.0359(7) Uani 1 1 d . . . . .
H5A H -0.078410 0.218088 1.106312 0.043 Uiso 1 1 calc R U . . .
H5B H -0.034244 0.131515 1.049577 0.043 Uiso 1 1 calc R U . . .
C6 C -0.2178(4) 0.2250(2) 1.02504(19) 0.0319(7) Uani 1 1 d . . . . .
H6A H -0.289431 0.194570 1.064747 0.038 Uiso 1 1 calc R U . . .
H6B H -0.255495 0.291678 1.028668 0.038 Uiso 1 1 calc R U . . .
C7 C -0.3369(3) 0.2507(2) 0.90536(18) 0.0267(6) Uani 1 1 d . . . . .
H7A H -0.428277 0.254419 0.949771 0.032 Uiso 1 1 calc R U . . .
H7B H -0.348610 0.218162 0.858714 0.032 Uiso 1 1 calc R U . . .
C8 C -0.3187(3) 0.3458(2) 0.87465(17) 0.0244(6) Uani 1 1 d . . . . .
H8A H -0.409019 0.379215 0.855215 0.029 Uiso 1 1 calc R U . . .
H8B H -0.308045 0.378515 0.921470 0.029 Uiso 1 1 calc R U . . .
C9 C 0.1843(3) 0.3978(2) 0.78846(19) 0.0255(6) Uani 1 1 d . . . . .
H9A H 0.223267 0.450174 0.798774 0.031 Uiso 1 1 calc R U . . .
H9B H 0.146369 0.411922 0.736263 0.031 Uiso 1 1 calc R U . . .
C10 C 0.3093(3) 0.3130(2) 0.77824(18) 0.0241(6) Uani 1 1 d . . . . .
C11 C 0.1948(4) 0.1887(3) 0.9987(2) 0.0387(8) Uani 1 1 d . . . . .
H11A H 0.193135 0.169582 1.058149 0.046 Uiso 1 1 calc R U . . .
H11B H 0.267218 0.228531 0.980774 0.046 Uiso 1 1 calc R U . . .
C12 C 0.2450(4) 0.1054(2) 0.9469(2) 0.0388(8) Uani 1 1 d . . . . .
C13 C -0.2066(4) 0.1014(2) 0.9392(2) 0.0339(7) Uani 1 1 d . . . . .
H13A H -0.308840 0.091727 0.960981 0.041 Uiso 1 1 calc R U . . .
H13B H -0.142486 0.066626 0.976623 0.041 Uiso 1 1 calc R U . . .
C14 C -0.1489(3) 0.0670(2) 0.8514(2) 0.0311(6) Uani 1 1 d . . . . .
C15 C -0.2230(3) 0.3186(2) 0.72791(17) 0.0241(6) Uani 1 1 d . . . . .
H15A H -0.323814 0.353372 0.723802 0.029 Uiso 1 1 calc R U . . .
H15B H -0.225895 0.253111 0.733867 0.029 Uiso 1 1 calc R U . . .
C16 C -0.1160(3) 0.33495(19) 0.64771(17) 0.0219(5) Uani 1 1 d . . . . .
C17 C -0.1688(3) 0.39020(19) 0.58499(17) 0.0225(5) Uani 1 1 d . . . . .
H17 H -0.269932 0.421964 0.593967 0.027 Uiso 1 1 calc R U . . .
C18 C -0.0726(3) 0.39934(19) 0.50777(17) 0.0235(6) Uani 1 1 d . . . . .
C19 C 0.0750(3) 0.35639(19) 0.49306(17) 0.0226(5) Uani 1 1 d . . . . .
H19 H 0.137468 0.363421 0.439771 0.027 Uiso 1 1 calc R U . . .
C20 C 0.1334(3) 0.30216(18) 0.55681(17) 0.0206(5) Uani 1 1 d . . . . .
C21 C 0.0372(3) 0.29122(18) 0.63681(16) 0.0194(5) Uani 1 1 d . . . . .
C22 C 0.2915(3) 0.26407(19) 0.53813(17) 0.0230(5) Uani 1 1 d . . . . .
H22 H 0.343304 0.277590 0.483348 0.028 Uiso 1 1 calc R U . . .
C23 C 0.3751(3) 0.21145(19) 0.58891(17) 0.0237(5) Uani 1 1 d . . . . .
H23 H 0.326407 0.191535 0.642342 0.028 Uiso 1 1 calc R U . . .
C24 C 0.5320(3) 0.18493(19) 0.56568(17) 0.0224(5) Uani 1 1 d . . . . .
C25 C 0.6356(3) 0.20742(19) 0.48461(17) 0.0225(5) Uani 1 1 d . . . . .
C26 C 0.7858(3) 0.16498(19) 0.50495(18) 0.0239(6) Uani 1 1 d . . . . .
C27 C 0.7659(3) 0.12199(19) 0.58393(18) 0.0254(6) Uani 1 1 d . . . . .
C28 C 0.6124(3) 0.1584(2) 0.41209(19) 0.0320(7) Uani 1 1 d . . . . .
H28A H 0.689958 0.164724 0.362309 0.048 Uiso 1 1 calc R U . . .
H28B H 0.514385 0.185729 0.399801 0.048 Uiso 1 1 calc R U . . .
H28C H 0.617948 0.093686 0.428146 0.048 Uiso 1 1 calc R U . . .
C29 C 0.6206(3) 0.3098(2) 0.4644(2) 0.0285(6) Uani 1 1 d . . . . .
H29A H 0.624083 0.339775 0.513942 0.043 Uiso 1 1 calc R U . . .
H29B H 0.525472 0.335156 0.447832 0.043 Uiso 1 1 calc R U . . .
H29C H 0.702550 0.320141 0.418481 0.043 Uiso 1 1 calc R U . . .
C30 C 0.5506(4) 0.0932(2) 0.6986(2) 0.0366(7) Uani 1 1 d . . . . .
H30A H 0.498999 0.141356 0.737516 0.055 Uiso 1 1 calc R U . . .
H30B H 0.632077 0.053461 0.720995 0.055 Uiso 1 1 calc R U . . .
H30C H 0.480387 0.057312 0.691645 0.055 Uiso 1 1 calc R U . . .
C31 C 0.9274(3) 0.1625(2) 0.4586(2) 0.0283(6) Uani 1 1 d . . . . .
H31 H 0.945050 0.191176 0.404336 0.034 Uiso 1 1 calc R U . . .
C32 C 1.0438(3) 0.1154(2) 0.4956(2) 0.0314(7) Uani 1 1 d . . . . .
C33 C 1.0248(3) 0.0736(2) 0.5740(2) 0.0320(7) Uani 1 1 d . . . . .
H33 H 1.108684 0.043104 0.596126 0.038 Uiso 1 1 calc R U . . .
C34 C 0.8820(4) 0.0765(2) 0.6207(2) 0.0302(6) Uani 1 1 d . . . . .
H34 H 0.864575 0.048612 0.675282 0.036 Uiso 1 1 calc R U . . .

loop_
_atom_site_aniso_label
_atom_site_aniso_U_11
_atom_site_aniso_U_22
_atom_site_aniso_U_33
_atom_site_aniso_U_23
_atom_site_aniso_U_13
_atom_site_aniso_U_12
Y1 0.01512(12) 0.02207(13) 0.01854(12) 0.00297(9) -0.00300(9) -0.00294(9)
O1 0.0160(9) 0.0292(10) 0.0277(10) 0.0014(8) -0.0057(8) -0.0032(8)
O2 0.0181(10) 0.0417(13) 0.0425(13) 0.0001(10) -0.0019(9) -0.0101(9)
O3 0.0272(11) 0.0298(11) 0.0357(12) 0.0103(9) -0.0054(9) 0.0007(9)
O4 0.0323(14) 0.0368(14) 0.122(3) 0.0286(16) -0.0331(16) -0.0034(11)
O5 0.0286(11) 0.0275(11) 0.0293(11) -0.0017(8) 0.0012(8) -0.0129(9)
O6 0.0453(14) 0.0348(13) 0.0504(15) -0.0012(11) -0.0008(12) -0.0218(11)
O7 0.0183(9) 0.0273(10) 0.0169(9) 0.0028(7) -0.0029(7) -0.0037(8)
O8 0.0351(13) 0.0351(12) 0.0422(13) 0.0084(10) -0.0198(10) -0.0037(10)
O9 0.0504(15) 0.0549(16) 0.0255(12) 0.0154(11) -0.0121(11) -0.0095(12)
O10 0.0313(14) 0.086(2) 0.0621(19) 0.0094(17) 0.0044(13) -0.0110(15)
O11 0.0218(12) 0.0408(14) 0.087(2) -0.0116(14) -0.0112(13) -0.0019(10)
N1 0.0140(10) 0.0246(11) 0.0196(11) 0.0004(9) -0.0031(8) -0.0029(9)
N2 0.0188(11) 0.0272(12) 0.0215(11) -0.0025(9) -0.0052(9) -0.0032(9)
N3 0.0261(13) 0.0397(15) 0.0232(12) 0.0052(10) -0.0080(10) -0.0058(11)
N4 0.0238(12) 0.0300(13) 0.0240(12) 0.0030(10) -0.0021(10) -0.0054(10)
N5 0.0366(14) 0.0280(13) 0.0275(13) 0.0062(10) -0.0164(11) -0.0115(11)
N6 0.0233(12) 0.0247(12) 0.0215(11) -0.0006(9) -0.0015(9) 0.0004(9)
N7 0.0242(14) 0.0373(15) 0.0568(19) -0.0134(14) -0.0030(13) -0.0089(12)
C1 0.0203(13) 0.0235(13) 0.0250(13) 0.0020(10) -0.0053(11) -0.0028(10)
C2 0.0199(13) 0.0246(14) 0.0305(14) -0.0039(11) -0.0053(11) -0.0030(11)
C3 0.0252(15) 0.0381(17) 0.0267(14) -0.0054(12) -0.0095(12) -0.0070(12)
C4 0.0342(17) 0.0464(19) 0.0229(14) -0.0036(13) -0.0096(12) -0.0083(14)
C5 0.0361(18) 0.0463(19) 0.0209(14) 0.0085(13) -0.0045(12) -0.0060(15)
C6 0.0303(16) 0.0397(17) 0.0225(14) 0.0026(12) -0.0003(12) -0.0079(13)
C7 0.0191(13) 0.0321(15) 0.0269(14) 0.0010(11) 0.0012(11) -0.0083(11)
C8 0.0162(13) 0.0308(15) 0.0233(13) -0.0010(11) -0.0009(10) -0.0028(11)
C9 0.0212(13) 0.0264(14) 0.0299(14) -0.0001(11) -0.0047(11) -0.0087(11)
C10 0.0159(13) 0.0336(15) 0.0250(13) 0.0000(11) -0.0080(10) -0.0068(11)
C11 0.0316(17) 0.053(2) 0.0314(16) 0.0139(15) -0.0159(13) -0.0056(15)
C12 0.0267(16) 0.0367(18) 0.049(2) 0.0238(15) -0.0105(14) -0.0061(13)
C13 0.0339(17) 0.0321(16) 0.0320(16) 0.0068(13) 0.0017(13) -0.0118(13)
C14 0.0271(15) 0.0279(15) 0.0366(17) 0.0018(12) -0.0027(13) -0.0077(12)
C15 0.0166(13) 0.0344(15) 0.0222(13) -0.0002(11) -0.0064(10) -0.0058(11)
C16 0.0201(13) 0.0266(14) 0.0210(13) -0.0006(10) -0.0062(10) -0.0074(11)
C17 0.0207(13) 0.0258(14) 0.0232(13) -0.0018(10) -0.0093(10) -0.0045(11)
C18 0.0287(14) 0.0257(14) 0.0198(13) 0.0028(10) -0.0117(11) -0.0085(11)
C19 0.0265(14) 0.0238(13) 0.0193(12) 0.0009(10) -0.0046(10) -0.0102(11)
C20 0.0208(13) 0.0224(13) 0.0203(12) -0.0010(10) -0.0052(10) -0.0071(10)
C21 0.0194(13) 0.0210(12) 0.0200(12) -0.0014(10) -0.0069(10) -0.0060(10)
C22 0.0237(14) 0.0246(13) 0.0202(12) -0.0022(10) -0.0003(10) -0.0080(11)
C23 0.0213(13) 0.0252(14) 0.0216(13) -0.0005(10) -0.0002(10) -0.0039(11)
C24 0.0220(13) 0.0213(13) 0.0224(13) -0.0023(10) -0.0022(10) -0.0038(10)
C25 0.0183(13) 0.0280(14) 0.0204(13) -0.0030(10) -0.0014(10) -0.0056(11)
C26 0.0202(13) 0.0255(14) 0.0268(14) -0.0089(11) -0.0043(11) -0.0044(11)
C27 0.0241(14) 0.0217(13) 0.0285(14) -0.0067(11) -0.0046(11) -0.0001(11)
C28 0.0238(15) 0.0468(19) 0.0270(15) -0.0151(13) -0.0019(12) -0.0089(13)
C29 0.0261(15) 0.0282(15) 0.0323(15) 0.0038(12) -0.0072(12) -0.0096(12)
C30 0.0330(17) 0.0370(17) 0.0290(16) 0.0106(13) -0.0012(13) 0.0034(14)
C31 0.0266(15) 0.0289(15) 0.0311(15) -0.0081(12) -0.0039(12) -0.0090(12)
C32 0.0198(14) 0.0292(15) 0.0467(18) -0.0149(13) -0.0047(13) -0.0055(12)
C33 0.0248(15) 0.0275(15) 0.0453(18) -0.0111(13) -0.0133(13) 0.0007(12)
C34 0.0308(16) 0.0266(15) 0.0328(16) -0.0067(12) -0.0104(13) 0.0002(12)

loop_
_atom_type_symbol
_atom_type_description
_atom_type_scat_dispersion_real
_atom_type_scat_dispersion_imag
_atom_type_scat_source
C C 0.0033 0.0016 'International Tables Vol C Tables 4.2.6.8 and 6.1.1.4'
H H 0.0000 0.0000 'International Tables Vol C Tables 4.2.6.8 and 6.1.1.4'
N N 0.0061 0.0033 'International Tables Vol C Tables 4.2.6.8 and 6.1.1.4'
O O 0.0106 0.0060 'International Tables Vol C Tables 4.2.6.8 and 6.1.1.4'
Y Y -2.7962 3.5667 'International Tables Vol C Tables 4.2.6.8 and 6.1.1.4'

loop_
_geom_angle_atom_site_label_1
_geom_angle_atom_site_label_2
_geom_angle_atom_site_label_3
_geom_angle
_geom_angle_site_symmetry_1
_geom_angle_site_symmetry_3
_geom_angle_publ_flag
O7 Y1 O5 80.39(7) . . ?
O7 Y1 O1 77.35(7) . . ?
O5 Y1 O1 129.79(7) . . ?
O7 Y1 O3 119.71(8) . . ?
O5 Y1 O3 78.12(8) . . ?
O1 Y1 O3 75.06(8) . . ?
O7 Y1 N1 74.98(7) . . ?
O5 Y1 N1 90.94(8) . . ?
O1 Y1 N1 124.78(7) . . ?
O3 Y1 N1 159.13(8) . . ?
O7 Y1 N4 130.81(7) . . ?
O5 Y1 N4 66.43(8) . . ?
O1 Y1 N4 151.81(8) . . ?
O3 Y1 N4 88.72(8) . . ?
N1 Y1 N4 70.55(8) . . ?
O7 Y1 N2 91.29(7) . . ?
O5 Y1 N2 159.00(8) . . ?
O1 Y1 N2 65.67(7) . . ?
O3 Y1 N2 122.43(8) . . ?
N1 Y1 N2 68.22(7) . . ?
N4 Y1 N2 106.76(8) . . ?
O7 Y1 N3 156.53(8) . . ?
O5 Y1 N3 122.51(8) . . ?
O1 Y1 N3 82.92(8) . . ?
O3 Y1 N3 65.96(9) . . ?
N1 Y1 N3 107.04(8) . . ?
N4 Y1 N3 69.33(8) . . ?
N2 Y1 N3 68.83(8) . . ?
C10 O1 Y1 120.56(17) . . ?
C12 O3 Y1 117.2(2) . . ?
C14 O5 Y1 124.3(2) . . ?
C21 O7 Y1 143.39(17) . . ?
C8 N1 C1 108.5(2) . . ?
C8 N1 C15 108.1(2) . . ?
C1 N1 C15 110.0(2) . . ?
C8 N1 Y1 109.78(16) . . ?
C1 N1 Y1 112.82(15) . . ?
C15 N1 Y1 107.62(16) . . ?
C9 N2 C2 111.4(2) . . ?
C9 N2 C3 108.0(2) . . ?
C2 N2 C3 109.4(2) . . ?
C9 N2 Y1 102.78(16) . . ?
C2 N2 Y1 114.11(16) . . ?
C3 N2 Y1 110.99(18) . . ?
C11 N3 C4 110.3(3) . . ?
C11 N3 C5 108.7(2) . . ?
C4 N3 C5 110.2(3) . . ?
C11 N3 Y1 104.80(19) . . ?
C4 N3 Y1 112.62(18) . . ?
C5 N3 Y1 110.03(19) . . ?
C13 N4 C7 108.0(2) . . ?
C13 N4 C6 109.8(2) . . ?
C7 N4 C6 110.5(2) . . ?
C13 N4 Y1 106.29(18) . . ?
C7 N4 Y1 109.29(16) . . ?
C6 N4 Y1 112.81(18) . . ?
O9 N5 O8 122.8(3) . . ?
O9 N5 C18 119.0(3) . . ?
O8 N5 C18 118.2(3) . . ?
C24 N6 C27 111.6(2) . . ?
C24 N6 C30 125.9(3) . . ?
C27 N6 C30 122.5(2) . . ?
O10 N7 O11 123.9(3) . . ?
O10 N7 C32 118.0(3) . . ?
O11 N7 C32 118.1(3) . . ?
N1 C1 C2 111.6(2) . . ?
N1 C1 H1A 109.3 . . ?
C2 C1 H1A 109.3 . . ?
N1 C1 H1B 109.3 . . ?
C2 C1 H1B 109.3 . . ?
H1A C1 H1B 108.0 . . ?
N2 C2 C1 111.1(2) . . ?
N2 C2 H2A 109.4 . . ?
C1 C2 H2A 109.4 . . ?
N2 C2 H2B 109.4 . . ?
C1 C2 H2B 109.4 . . ?
H2A C2 H2B 108.0 . . ?
N2 C3 C4 111.9(2) . . ?
N2 C3 H3A 109.2 . . ?
C4 C3 H3A 109.2 . . ?
N2 C3 H3B 109.2 . . ?
C4 C3 H3B 109.2 . . ?
H3A C3 H3B 107.9 . . ?
N3 C4 C3 110.7(3) . . ?
N3 C4 H4A 109.5 . . ?
C3 C4 H4A 109.5 . . ?
N3 C4 H4B 109.5 . . ?
C3 C4 H4B 109.5 . . ?
H4A C4 H4B 108.1 . . ?
N3 C5 C6 112.0(2) . . ?
N3 C5 H5A 109.2 . . ?
C6 C5 H5A 109.2 . . ?
N3 C5 H5B 109.2 . . ?
C6 C5 H5B 109.2 . . ?
H5A C5 H5B 107.9 . . ?
N4 C6 C5 111.1(3) . . ?
N4 C6 H6A 109.4 . . ?
C5 C6 H6A 109.4 . . ?
N4 C6 H6B 109.4 . . ?
C5 C6 H6B 109.4 . . ?
H6A C6 H6B 108.0 . . ?
N4 C7 C8 111.5(2) . . ?
N4 C7 H7A 109.3 . . ?
C8 C7 H7A 109.3 . . ?
N4 C7 H7B 109.3 . . ?
C8 C7 H7B 109.3 . . ?
H7A C7 H7B 108.0 . . ?
N1 C8 C7 111.7(2) . . ?
N1 C8 H8A 109.3 . . ?
C7 C8 H8A 109.3 . . ?
N1 C8 H8B 109.3 . . ?
C7 C8 H8B 109.3 . . ?
H8A C8 H8B 107.9 . . ?
N2 C9 C10 110.8(2) . . ?
N2 C9 H9A 109.5 . . ?
C10 C9 H9A 109.5 . . ?
N2 C9 H9B 109.5 . . ?
C10 C9 H9B 109.5 . . ?
H9A C9 H9B 108.1 . . ?
O2 C10 O1 124.7(3) . . ?
O2 C10 C9 118.9(3) . . ?
O1 C10 C9 116.4(2) . . ?
N3 C11 C12 112.0(3) . . ?
N3 C11 H11A 109.2 . . ?
C12 C11 H11A 109.2 . . ?
N3 C11 H11B 109.2 . . ?
C12 C11 H11B 109.2 . . ?
H11A C11 H11B 107.9 . . ?
O4 C12 O3 125.2(4) . . ?
O4 C12 C11 117.1(4) . . ?
O3 C12 C11 117.7(3) . . ?
N4 C13 C14 110.3(2) . . ?
N4 C13 H13A 109.6 . . ?
C14 C13 H13A 109.6 . . ?
N4 C13 H13B 109.6 . . ?
C14 C13 H13B 109.6 . . ?
H13A C13 H13B 108.1 . . ?
O6 C14 O5 124.8(3) . . ?
O6 C14 C13 118.4(3) . . ?
O5 C14 C13 116.8(3) . . ?
N1 C15 C16 114.9(2) . . ?
N1 C15 H15A 108.5 . . ?
C16 C15 H15A 108.5 . . ?
N1 C15 H15B 108.5 . . ?
C16 C15 H15B 108.5 . . ?
H15A C15 H15B 107.5 . . ?
C17 C16 C21 120.8(3) . . ?
C17 C16 C15 119.2(2) . . ?
C21 C16 C15 119.9(2) . . ?
C16 C17 C18 119.5(3) . . ?
C16 C17 H17 120.3 . . ?
C18 C17 H17 120.3 . . ?
C19 C18 C17 122.0(2) . . ?
C19 C18 N5 119.8(3) . . ?
C17 C18 N5 118.2(3) . . ?
C18 C19 C20 119.9(3) . . ?
C18 C19 H19 120.1 . . ?
C20 C19 H19 120.1 . . ?
C19 C20 C21 119.4(2) . . ?
C19 C20 C22 116.5(2) . . ?
C21 C20 C22 124.0(2) . . ?
O7 C21 C16 119.8(2) . . ?
O7 C21 C20 121.9(2) . . ?
C16 C21 C20 118.3(2) . . ?
C23 C22 C20 128.1(3) . . ?
C23 C22 H22 115.9 . . ?
C20 C22 H22 115.9 . . ?
C22 C23 C24 122.7(3) . . ?
C22 C23 H23 118.6 . . ?
C24 C23 H23 118.6 . . ?
N6 C24 C23 121.3(3) . . ?
N6 C24 C25 109.8(2) . . ?
C23 C24 C25 128.9(2) . . ?
C26 C25 C24 100.7(2) . . ?
C26 C25 C29 110.8(2) . . ?
C24 C25 C29 113.4(2) . . ?
C26 C25 C28 110.0(2) . . ?
C24 C25 C28 109.8(2) . . ?
C29 C25 C28 111.6(2) . . ?
C31 C26 C27 119.6(3) . . ?
C31 C26 C25 130.8(3) . . ?
C27 C26 C25 109.6(2) . . ?
C34 C27 C26 123.7(3) . . ?
C34 C27 N6 128.2(3) . . ?
C26 C27 N6 108.1(2) . . ?
C25 C28 H28A 109.5 . . ?
C25 C28 H28B 109.5 . . ?
H28A C28 H28B 109.5 . . ?
C25 C28 H28C 109.5 . . ?
H28A C28 H28C 109.5 . . ?
H28B C28 H28C 109.5 . . ?
C25 C29 H29A 109.5 . . ?
C25 C29 H29B 109.5 . . ?
H29A C29 H29B 109.5 . . ?
C25 C29 H29C 109.5 . . ?
H29A C29 H29C 109.5 . . ?
H29B C29 H29C 109.5 . . ?
N6 C30 H30A 109.5 . . ?
N6 C30 H30B 109.5 . . ?
H30A C30 H30B 109.5 . . ?
N6 C30 H30C 109.5 . . ?
H30A C30 H30C 109.5 . . ?
H30B C30 H30C 109.5 . . ?
C26 C31 C32 116.3(3) . . ?
C26 C31 H31 121.8 . . ?
C32 C31 H31 121.8 . . ?
C33 C32 C31 124.3(3) . . ?
C33 C32 N7 118.3(3) . . ?
C31 C32 N7 117.4(3) . . ?
C32 C33 C34 119.3(3) . . ?
C32 C33 H33 120.4 . . ?
C34 C33 H33 120.4 . . ?
C27 C34 C33 116.8(3) . . ?
C27 C34 H34 121.6 . . ?
C33 C34 H34 121.6 . . ?

loop_
_geom_bond_atom_site_label_1
_geom_bond_atom_site_label_2
_geom_bond_distance
_geom_bond_site_symmetry_2
_geom_bond_publ_flag
Y1 O7 2.2477(18) . ?
Y1 O5 2.292(2) . ?
Y1 O1 2.2982(19) . ?
Y1 O3 2.312(2) . ?
Y1 N1 2.563(2) . ?
Y1 N4 2.565(2) . ?
Y1 N2 2.578(2) . ?
Y1 N3 2.578(3) . ?
O1 C10 1.266(4) . ?
O2 C10 1.242(4) . ?
O3 C12 1.279(4) . ?
O4 C12 1.236(4) . ?
O5 C14 1.266(4) . ?
O6 C14 1.246(4) . ?
O7 C21 1.286(3) . ?
O8 N5 1.234(4) . ?
O9 N5 1.231(4) . ?
O10 N7 1.219(4) . ?
O11 N7 1.229(4) . ?
N1 C8 1.486(3) . ?
N1 C1 1.487(4) . ?
N1 C15 1.498(3) . ?
N2 C9 1.475(4) . ?
N2 C2 1.476(4) . ?
N2 C3 1.487(3) . ?
N3 C11 1.474(4) . ?
N3 C4 1.477(4) . ?
N3 C5 1.487(4) . ?
N4 C13 1.469(4) . ?
N4 C7 1.483(4) . ?
N4 C6 1.486(4) . ?
N5 C18 1.446(3) . ?
N6 C24 1.329(4) . ?
N6 C27 1.415(4) . ?
N6 C30 1.467(4) . ?
N7 C32 1.480(4) . ?
C1 C2 1.516(4) . ?
C1 H1A 0.9900 . ?
C1 H1B 0.9900 . ?
C2 H2A 0.9900 . ?
C2 H2B 0.9900 . ?
C3 C4 1.510(5) . ?
C3 H3A 0.9900 . ?
C3 H3B 0.9900 . ?
C4 H4A 0.9900 . ?
C4 H4B 0.9900 . ?
C5 C6 1.510(5) . ?
C5 H5A 0.9900 . ?
C5 H5B 0.9900 . ?
C6 H6A 0.9900 . ?
C6 H6B 0.9900 . ?
C7 C8 1.509(4) . ?
C7 H7A 0.9900 . ?
C7 H7B 0.9900 . ?
C8 H8A 0.9900 . ?
C8 H8B 0.9900 . ?
C9 C10 1.521(4) . ?
C9 H9A 0.9900 . ?
C9 H9B 0.9900 . ?
C11 C12 1.511(6) . ?
C11 H11A 0.9900 . ?
C11 H11B 0.9900 . ?
C13 C14 1.520(5) . ?
C13 H13A 0.9900 . ?
C13 H13B 0.9900 . ?
C15 C16 1.505(4) . ?
C15 H15A 0.9900 . ?
C15 H15B 0.9900 . ?
C16 C17 1.373(4) . ?
C16 C21 1.423(4) . ?
C17 C18 1.398(4) . ?
C17 H17 0.9500 . ?
C18 C19 1.373(4) . ?
C19 C20 1.401(4) . ?
C19 H19 0.9500 . ?
C20 C21 1.438(4) . ?
C20 C22 1.443(4) . ?
C22 C23 1.355(4) . ?
C22 H22 0.9500 . ?
C23 C24 1.415(4) . ?
C23 H23 0.9500 . ?
C24 C25 1.524(4) . ?
C25 C26 1.513(4) . ?
C25 C29 1.531(4) . ?
C25 C28 1.544(4) . ?
C26 C31 1.375(4) . ?
C26 C27 1.387(4) . ?
C27 C34 1.383(4) . ?
C28 H28A 0.9800 . ?
C28 H28B 0.9800 . ?
C28 H28C 0.9800 . ?
C29 H29A 0.9800 . ?
C29 H29B 0.9800 . ?
C29 H29C 0.9800 . ?
C30 H30A 0.9800 . ?
C30 H30B 0.9800 . ?
C30 H30C 0.9800 . ?
C31 C32 1.395(4) . ?
C31 H31 0.9500 . ?
C32 C33 1.371(5) . ?
C33 C34 1.385(5) . ?
C33 H33 0.9500 . ?
C34 H34 0.9500 . ?

loop_
_geom_torsion_atom_site_label_1
_geom_torsion_atom_site_label_2
_geom_torsion_atom_site_label_3
_geom_torsion_atom_site_label_4
_geom_torsion
_geom_torsion_site_symmetry_1
_geom_torsion_site_symmetry_2
_geom_torsion_site_symmetry_3
_geom_torsion_site_symmetry_4
_geom_torsion_publ_flag
C8 N1 C1 C2 78.8(3) . . . . ?
C15 N1 C1 C2 -163.2(2) . . . . ?
Y1 N1 C1 C2 -43.1(3) . . . . ?
C9 N2 C2 C1 78.0(3) . . . . ?
C3 N2 C2 C1 -162.8(2) . . . . ?
Y1 N2 C2 C1 -37.8(3) . . . . ?
N1 C1 C2 N2 54.2(3) . . . . ?
C9 N2 C3 C4 -156.1(3) . . . . ?
C2 N2 C3 C4 82.6(3) . . . . ?
Y1 N2 C3 C4 -44.2(3) . . . . ?
C11 N3 C4 C3 75.6(3) . . . . ?
C5 N3 C4 C3 -164.3(2) . . . . ?
Y1 N3 C4 C3 -41.0(3) . . . . ?
N2 C3 C4 N3 58.2(3) . . . . ?
C11 N3 C5 C6 -160.3(3) . . . . ?
C4 N3 C5 C6 78.8(3) . . . . ?
Y1 N3 C5 C6 -46.0(3) . . . . ?
C13 N4 C6 C5 80.1(3) . . . . ?
C7 N4 C6 C5 -160.9(3) . . . . ?
Y1 N4 C6 C5 -38.2(3) . . . . ?
N3 C5 C6 N4 57.8(4) . . . . ?
C13 N4 C7 C8 -160.3(2) . . . . ?
C6 N4 C7 C8 79.6(3) . . . . ?
Y1 N4 C7 C8 -45.1(3) . . . . ?
C1 N1 C8 C7 -166.4(2) . . . . ?
C15 N1 C8 C7 74.4(3) . . . . ?
Y1 N1 C8 C7 -42.7(3) . . . . ?
N4 C7 C8 N1 61.5(3) . . . . ?
C2 N2 C9 C10 -166.1(2) . . . . ?
C3 N2 C9 C10 73.8(3) . . . . ?
Y1 N2 C9 C10 -43.6(2) . . . . ?
Y1 O1 C10 O2 -155.1(2) . . . . ?
Y1 O1 C10 C9 23.2(3) . . . . ?
N2 C9 C10 O2 -162.1(3) . . . . ?
N2 C9 C10 O1 19.5(3) . . . . ?
C4 N3 C11 C12 -155.7(3) . . . . ?
C5 N3 C11 C12 83.4(3) . . . . ?
Y1 N3 C11 C12 -34.2(3) . . . . ?
Y1 O3 C12 O4 -144.7(3) . . . . ?
Y1 O3 C12 C11 35.2(4) . . . . ?
N3 C11 C12 O4 -175.7(3) . . . . ?
N3 C11 C12 O3 4.5(4) . . . . ?
C7 N4 C13 C14 76.8(3) . . . . ?
C6 N4 C13 C14 -162.6(3) . . . . ?
Y1 N4 C13 C14 -40.3(3) . . . . ?
Y1 O5 C14 O6 -170.7(3) . . . . ?
Y1 O5 C14 C13 8.3(4) . . . . ?
N4 C13 C14 O6 -155.4(3) . . . . ?
N4 C13 C14 O5 25.5(4) . . . . ?
C8 N1 C15 C16 166.4(2) . . . . ?
C1 N1 C15 C16 48.2(3) . . . . ?
Y1 N1 C15 C16 -75.1(2) . . . . ?
N1 C15 C16 C17 -122.5(3) . . . . ?
N1 C15 C16 C21 59.4(3) . . . . ?
C21 C16 C17 C18 3.7(4) . . . . ?
C15 C16 C17 C18 -174.4(2) . . . . ?
C16 C17 C18 C19 -1.7(4) . . . . ?
C16 C17 C18 N5 180.0(2) . . . . ?
O9 N5 C18 C19 6.8(4) . . . . ?
O8 N5 C18 C19 -173.3(3) . . . . ?
O9 N5 C18 C17 -174.8(3) . . . . ?
O8 N5 C18 C17 5.1(4) . . . . ?
C17 C18 C19 C20 -0.6(4) . . . . ?
N5 C18 C19 C20 177.7(2) . . . . ?
C18 C19 C20 C21 0.8(4) . . . . ?
C18 C19 C20 C22 -176.2(2) . . . . ?
Y1 O7 C21 C16 -17.2(4) . . . . ?
Y1 O7 C21 C20 161.0(2) . . . . ?
C17 C16 C21 O7 174.8(2) . . . . ?
C15 C16 C21 O7 -7.0(4) . . . . ?
C17 C16 C21 C20 -3.5(4) . . . . ?
C15 C16 C21 C20 174.7(2) . . . . ?
C19 C20 C21 O7 -177.1(2) . . . . ?
C22 C20 C21 O7 -0.3(4) . . . . ?
C19 C20 C21 C16 1.2(4) . . . . ?
C22 C20 C21 C16 177.9(2) . . . . ?
C19 C20 C22 C23 178.5(3) . . . . ?
C21 C20 C22 C23 1.7(5) . . . . ?
C20 C22 C23 C24 -174.1(3) . . . . ?
C27 N6 C24 C23 -175.4(3) . . . . ?
C30 N6 C24 C23 6.0(4) . . . . ?
C27 N6 C24 C25 3.7(3) . . . . ?
C30 N6 C24 C25 -174.8(3) . . . . ?
C22 C23 C24 N6 179.0(3) . . . . ?
C22 C23 C24 C25 0.0(5) . . . . ?
N6 C24 C25 C26 -3.8(3) . . . . ?
C23 C24 C25 C26 175.3(3) . . . . ?
N6 C24 C25 C29 -122.2(3) . . . . ?
C23 C24 C25 C29 56.9(4) . . . . ?
N6 C24 C25 C28 112.2(3) . . . . ?
C23 C24 C25 C28 -68.7(4) . . . . ?
C24 C25 C26 C31 -178.6(3) . . . . ?
C29 C25 C26 C31 -58.3(4) . . . . ?
C28 C25 C26 C31 65.6(4) . . . . ?
C24 C25 C26 C27 2.5(3) . . . . ?
C29 C25 C26 C27 122.8(3) . . . . ?
C28 C25 C26 C27 -113.3(3) . . . . ?
C31 C26 C27 C34 0.9(4) . . . . ?
C25 C26 C27 C34 179.9(3) . . . . ?
C31 C26 C27 N6 -179.6(2) . . . . ?
C25 C26 C27 N6 -0.6(3) . . . . ?
C24 N6 C27 C34 177.5(3) . . . . ?
C30 N6 C27 C34 -3.9(5) . . . . ?
C24 N6 C27 C26 -2.0(3) . . . . ?
C30 N6 C27 C26 176.6(3) . . . . ?
C27 C26 C31 C32 0.0(4) . . . . ?
C25 C26 C31 C32 -178.7(3) . . . . ?
C26 C31 C32 C33 -0.8(4) . . . . ?
C26 C31 C32 N7 177.1(3) . . . . ?
O10 N7 C32 C33 -171.6(3) . . . . ?
O11 N7 C32 C33 7.8(4) . . . . ?
O10 N7 C32 C31 10.4(4) . . . . ?
O11 N7 C32 C31 -170.2(3) . . . . ?
C31 C32 C33 C34 0.7(5) . . . . ?
N7 C32 C33 C34 -177.2(3) . . . . ?
C26 C27 C34 C33 -1.0(4) . . . . ?
N6 C27 C34 C33 179.6(3) . . . . ?
C32 C33 C34 C27 0.3(4) . . . . ?
